data_7105581
loop_
_publ_author_name
'Lotito, Kenneth J.'
'Peters, Jonas C.'

_publ_section_title
;
 Efficient luminescence from easily prepared three-coordinate copper(I)
 arylamidophosphines.
;
_journal_issue 21
_journal_name_full 'Chemical communications (Cambridge, England)'
_journal_page_first 3690
_journal_page_last 3692
_journal_paper_doi 10.1039/c000818d
_journal_volume 46
_journal_year 2010
_chemical_formula_sum 'C48 H38 Cu N P2'
_chemical_formula_weight 754.27
_chemical_name_systematic
;
?
;
_space_group_IT_number 2
_symmetry_cell_setting triclinic
_symmetry_space_group_name_Hall '-P 1'
_symmetry_space_group_name_H-M 'P -1'
_atom_sites_solution_hydrogens geom
_atom_sites_solution_primary direct
_atom_sites_solution_secondary difmap
_audit_creation_method SHELXL-97
_cell_angle_alpha 63.1870(10)
_cell_angle_beta 71.7160(10)
_cell_angle_gamma 69.4760(10)
_cell_formula_units_Z 2
_cell_length_a 11.9487(10)
_cell_length_b 13.8065(11)
_cell_length_c 13.8302(11)
_cell_measurement_reflns_used 9704
_cell_measurement_temperature 100(2)
_cell_measurement_theta_max 31.28
_cell_measurement_theta_min 2.72
_cell_volume 1873.7(3)
_computing_cell_refinement 'SAINT 7.46A (Bruker-AXS, 2009)'
_computing_data_collection 'APEX2 v2009.9.0 (Bruker-AXS, 2009)'
_computing_data_reduction 'SAINT 7.46A (Bruker-AXS, 2009)'
_computing_structure_refinement 'SHELXL-97 (Sheldrick, 2008)'
_computing_structure_solution 'SHELXS-97 (Sheldrick, 2008)'
_diffrn_ambient_temperature 100(2)
_diffrn_detector_area_resol_mean 8.3
_diffrn_measured_fraction_theta_full 0.996
_diffrn_measured_fraction_theta_max 0.996
_diffrn_measurement_device_type 'Bruker Smart APEX CCD'
_diffrn_measurement_method 'omega and phi scans'
_diffrn_radiation_monochromator graphite
_diffrn_radiation_source 'fine-focus sealed tube'
_diffrn_radiation_type MoK\a
_diffrn_radiation_wavelength 0.71073
_diffrn_reflns_av_R_equivalents 0.0357
_diffrn_reflns_av_sigmaI/netI 0.0258
_diffrn_reflns_limit_h_max 16
_diffrn_reflns_limit_h_min -16
_diffrn_reflns_limit_k_max 19
_diffrn_reflns_limit_k_min -19
_diffrn_reflns_limit_l_max 19
_diffrn_reflns_limit_l_min -19
_diffrn_reflns_number 49936
_diffrn_reflns_theta_full 29.57
_diffrn_reflns_theta_max 29.57
_diffrn_reflns_theta_min 1.68
_exptl_absorpt_coefficient_mu 0.704
_exptl_absorpt_correction_T_max 0.7463
_exptl_absorpt_correction_T_min 0.6539
_exptl_absorpt_correction_type multi-scan
_exptl_absorpt_process_details 'SADABS (Sheldrick, 2009)'
_exptl_crystal_colour colorless
_exptl_crystal_density_diffrn 1.337
_exptl_crystal_density_meas ?
_exptl_crystal_density_method .
_exptl_crystal_description block
_exptl_crystal_F_000 784
_exptl_crystal_size_max 0.55
_exptl_crystal_size_mid 0.40
_exptl_crystal_size_min 0.30
_refine_diff_density_max 0.483
_refine_diff_density_min -0.303
_refine_diff_density_rms 0.061
_refine_ls_extinction_method none
_refine_ls_goodness_of_fit_ref 1.043
_refine_ls_hydrogen_treatment constr
_refine_ls_matrix_type full
_refine_ls_number_parameters 469
_refine_ls_number_reflns 10471
_refine_ls_number_restraints 0
_refine_ls_restrained_S_all 1.043
_refine_ls_R_factor_all 0.0356
_refine_ls_R_factor_gt 0.0311
_refine_ls_shift/su_max 0.000
_refine_ls_shift/su_mean 0.000
_refine_ls_structure_factor_coef Fsqd
_refine_ls_weighting_details 'calc w=1/[\s^2^(Fo^2^)+(0.0448P)^2^+0.8585P] where P=(Fo^2^+2Fc^2^)/3'
_refine_ls_weighting_scheme calc
_refine_ls_wR_factor_gt 0.0824
_refine_ls_wR_factor_ref 0.0859
_reflns_number_gt 9398
_reflns_number_total 10471
_reflns_threshold_expression >2sigma(I)
_cod_data_source_file c000818d.txt
_cod_data_source_block 7
_cod_original_sg_symbol_H-M P_-1
_cod_database_code 7105581

loop_
_symmetry_equiv_pos_as_xyz
'x, y, z'
'-x, -y, -z'

loop_
_atom_site_label
_atom_site_type_symbol
_atom_site_fract_x
_atom_site_fract_y
_atom_site_fract_z
_atom_site_U_iso_or_equiv
_atom_site_adp_type
_atom_site_occupancy
_atom_site_symmetry_multiplicity
_atom_site_calc_flag
_atom_site_refinement_flags
_atom_site_disorder_assembly
_atom_site_disorder_group
Cu1 Cu 0.107316(13) -0.258210(12) -0.290550(12) 0.01343(5) Uani 1 1 d . . .
P2 P 0.26767(3) -0.35006(3) -0.38040(3) 0.01346(7) Uani 1 1 d . . .
N1 N 0.12205(10) -0.14213(9) -0.25506(9) 0.0151(2) Uani 1 1 d . . .
C3 C -0.03199(13) 0.08604(11) -0.15838(11) 0.0222(3) Uani 1 1 d . . .
H3 H -0.0163 0.1164 -0.1159 0.027 Uiso 1 1 calc R . .
C16 C -0.30473(13) -0.13659(12) 0.02375(11) 0.0214(3) Uani 1 1 d . . .
H16 H -0.3483 -0.1044 0.0770 0.026 Uiso 1 1 calc R . .
P1 P -0.08092(3) -0.29148(3) -0.23512(3) 0.01351(7) Uani 1 1 d . . .
C6 C -0.07933(12) -0.00395(11) -0.28544(11) 0.0189(2) Uani 1 1 d . . .
H6 H -0.0954 -0.0328 -0.3291 0.023 Uiso 1 1 calc R . .
C5 C -0.16092(13) 0.08771(12) -0.26425(12) 0.0229(3) Uani 1 1 d . . .
H5 H -0.2338 0.1210 -0.2932 0.027 Uiso 1 1 calc R . .
C20 C -0.17680(14) -0.47396(12) -0.07179(12) 0.0246(3) Uani 1 1 d . . .
H20 H -0.2205 -0.4260 -0.0330 0.030 Uiso 1 1 calc R . .
C47 C 0.42765(14) -0.60601(12) -0.12682(11) 0.0235(3) Uani 1 1 d . . .
H47 H 0.4019 -0.6622 -0.0593 0.028 Uiso 1 1 calc R . .
C39 C 0.48444(12) -0.21577(11) -0.68005(11) 0.0198(3) Uani 1 1 d . . .
H39 H 0.5317 -0.2367 -0.7402 0.024 Uiso 1 1 calc R . .
C2 C 0.05172(12) -0.00625(10) -0.17909(10) 0.0165(2) Uani 1 1 d . . .
C11 C 0.24533(13) -0.06561(12) -0.09675(11) 0.0208(3) Uani 1 1 d . . .
H11 H 0.2183 -0.0131 -0.0625 0.025 Uiso 1 1 calc R . .
C42 C 0.34300(12) -0.15269(11) -0.50507(10) 0.0180(2) Uani 1 1 d . . .
H42 H 0.2939 -0.1304 -0.4462 0.022 Uiso 1 1 calc R . .
C14 C -0.12979(13) -0.26215(13) -0.03960(12) 0.0236(3) Uani 1 1 d . . .
H14 H -0.0535 -0.3148 -0.0295 0.028 Uiso 1 1 calc R . .
C41 C 0.40735(13) -0.08081(11) -0.59477(11) 0.0208(3) Uani 1 1 d . . .
H41 H 0.4028 -0.0100 -0.5964 0.025 Uiso 1 1 calc R . .
C22 C -0.13100(14) -0.65229(11) -0.08518(12) 0.0240(3) Uani 1 1 d . . .
H22 H -0.1435 -0.7252 -0.0568 0.029 Uiso 1 1 calc R . .
C29 C -0.18909(14) -0.11669(12) -0.53467(11) 0.0229(3) Uani 1 1 d . . .
H29 H -0.1572 -0.0703 -0.6065 0.027 Uiso 1 1 calc R . .
C30 C -0.12362(12) -0.16234(11) -0.44998(10) 0.0186(2) Uani 1 1 d . . .
H30 H -0.0479 -0.1459 -0.4641 0.022 Uiso 1 1 calc R . .
C23 C -0.04977(13) -0.61592(11) -0.18297(11) 0.0207(3) Uani 1 1 d . . .
H23 H -0.0060 -0.6645 -0.2211 0.025 Uiso 1 1 calc R . .
C34 C 0.16332(14) -0.54995(15) -0.51713(14) 0.0299(3) Uani 1 1 d . . .
H34 H 0.1392 -0.5898 -0.5448 0.036 Uiso 1 1 calc R . .
C27 C -0.34696(13) -0.20804(12) -0.40950(12) 0.0208(3) Uani 1 1 d . . .
H27 H -0.4237 -0.2227 -0.3955 0.025 Uiso 1 1 calc R . .
C36 C 0.27077(12) -0.54886(12) -0.39654(12) 0.0212(3) Uani 1 1 d . . .
H36 H 0.3204 -0.5888 -0.3419 0.025 Uiso 1 1 calc R . .
C28 C -0.30080(14) -0.13883(12) -0.51417(11) 0.0221(3) Uani 1 1 d . . .
H28 H -0.3458 -0.1066 -0.5717 0.026 Uiso 1 1 calc R . .
C24 C -0.03205(12) -0.50843(11) -0.22550(11) 0.0189(2) Uani 1 1 d . . .
H24 H 0.0242 -0.4845 -0.2922 0.023 Uiso 1 1 calc R . .
C18 C -0.28810(12) -0.15367(11) -0.14671(10) 0.0178(2) Uani 1 1 d . . .
H18 H -0.3216 -0.1331 -0.2092 0.021 Uiso 1 1 calc R . .
C40 C 0.47834(12) -0.11244(11) -0.68211(11) 0.0201(3) Uani 1 1 d . . .
H40 H 0.5225 -0.0635 -0.7430 0.024 Uiso 1 1 calc R . .
C12 C 0.17087(12) -0.06960(11) -0.15492(10) 0.0163(2) Uani 1 1 d . . .
C26 C -0.28083(12) -0.25581(11) -0.32528(11) 0.0179(2) Uani 1 1 d . . .
H26 H -0.3116 -0.3047 -0.2544 0.021 Uiso 1 1 calc R . .
C37 C 0.35063(11) -0.25779(10) -0.50155(10) 0.0146(2) Uani 1 1 d . . .
C38 C 0.42141(12) -0.28884(11) -0.58997(11) 0.0178(2) Uani 1 1 d . . .
H38 H 0.4265 -0.3597 -0.5886 0.021 Uiso 1 1 calc R . .
C35 C 0.23502(14) -0.60729(13) -0.43708(14) 0.0273(3) Uani 1 1 d . . .
H35 H 0.2600 -0.6868 -0.4096 0.033 Uiso 1 1 calc R . .
C9 C 0.39960(13) -0.21664(12) -0.14139(11) 0.0221(3) Uani 1 1 d . . .
H9 H 0.4786 -0.2656 -0.1370 0.026 Uiso 1 1 calc R . .
C7 C 0.21006(11) -0.14977(10) -0.20447(10) 0.0150(2) Uani 1 1 d . . .
C1 C 0.02714(11) -0.05297(10) -0.24119(10) 0.0153(2) Uani 1 1 d . . .
C32 C 0.16120(13) -0.37476(12) -0.51651(11) 0.0211(3) Uani 1 1 d . . .
H32 H 0.1353 -0.2953 -0.5438 0.025 Uiso 1 1 calc R . .
C25 C -0.16890(11) -0.23229(10) -0.34428(10) 0.0147(2) Uani 1 1 d . . .
C19 C -0.09661(11) -0.43585(10) -0.17052(10) 0.0154(2) Uani 1 1 d . . .
C8 C 0.32667(12) -0.22297(11) -0.19857(10) 0.0180(2) Uani 1 1 d . . .
H8 H 0.3550 -0.2755 -0.2328 0.022 Uiso 1 1 calc R . .
C31 C 0.23408(11) -0.43234(11) -0.43565(10) 0.0164(2) Uani 1 1 d . . .
C13 C -0.17665(11) -0.23202(10) -0.13302(10) 0.0149(2) Uani 1 1 d . . .
C48 C 0.34455(12) -0.52983(11) -0.19503(11) 0.0196(2) Uani 1 1 d . . .
H48 H 0.2616 -0.5325 -0.1722 0.024 Uiso 1 1 calc R . .
C43 C 0.38227(11) -0.44938(10) -0.29690(10) 0.0149(2) Uani 1 1 d . . .
C44 C 0.50455(12) -0.44548(11) -0.32794(11) 0.0179(2) Uani 1 1 d . . .
H44 H 0.5319 -0.3923 -0.3973 0.021 Uiso 1 1 calc R . .
C45 C 0.58638(13) -0.51923(13) -0.25756(12) 0.0236(3) Uani 1 1 d . . .
H45 H 0.6685 -0.5143 -0.2781 0.028 Uiso 1 1 calc R . .
C10 C 0.35928(14) -0.13977(13) -0.09007(12) 0.0235(3) Uani 1 1 d . . .
H10 H 0.4104 -0.1385 -0.0504 0.028 Uiso 1 1 calc R . .
C33 C 0.12679(14) -0.43353(15) -0.55678(13) 0.0281(3) Uani 1 1 d . . .
H33 H 0.0778 -0.3940 -0.6119 0.034 Uiso 1 1 calc R . .
C21 C -0.19370(15) -0.58141(13) -0.02942(13) 0.0296(3) Uani 1 1 d . . .
H21 H -0.2485 -0.6063 0.0381 0.036 Uiso 1 1 calc R . .
C46 C 0.54840(14) -0.59970(13) -0.15772(12) 0.0253(3) Uani 1 1 d . . .
H46 H 0.6047 -0.6505 -0.1105 0.030 Uiso 1 1 calc R . .
C17 C -0.35085(12) -0.10529(11) -0.06917(11) 0.0200(3) Uani 1 1 d . . .
H17 H -0.4257 -0.0505 -0.0802 0.024 Uiso 1 1 calc R . .
C15 C -0.19442(14) -0.21524(14) 0.03847(13) 0.0275(3) Uani 1 1 d . . .
H15 H -0.1627 -0.2373 0.1023 0.033 Uiso 1 1 calc R . .
C4 C -0.13814(14) 0.13240(12) -0.20080(13) 0.0255(3) Uani 1 1 d . . .
H4 H -0.1959 0.1947 -0.1870 0.031 Uiso 1 1 calc R . .

loop_
_atom_site_aniso_label
_atom_site_aniso_U_11
_atom_site_aniso_U_22
_atom_site_aniso_U_33
_atom_site_aniso_U_23
_atom_site_aniso_U_13
_atom_site_aniso_U_12
Cu1 0.01212(8) 0.01384(8) 0.01486(8) -0.00686(6) -0.00121(5) -0.00310(6)
P2 0.01191(14) 0.01369(14) 0.01475(14) -0.00664(11) -0.00075(11) -0.00306(11)
N1 0.0135(5) 0.0150(5) 0.0179(5) -0.0077(4) -0.0023(4) -0.0032(4)
C3 0.0270(7) 0.0170(6) 0.0221(6) -0.0104(5) -0.0011(5) -0.0042(5)
C16 0.0213(6) 0.0258(7) 0.0215(6) -0.0153(5) 0.0014(5) -0.0073(5)
P1 0.01241(14) 0.01374(14) 0.01413(14) -0.00586(11) -0.00067(10) -0.00383(11)
C6 0.0183(6) 0.0163(6) 0.0213(6) -0.0057(5) -0.0037(5) -0.0053(5)
C5 0.0187(6) 0.0175(6) 0.0266(7) -0.0056(5) -0.0046(5) -0.0015(5)
C20 0.0277(7) 0.0185(6) 0.0227(6) -0.0088(5) 0.0053(5) -0.0076(5)
C47 0.0247(7) 0.0198(6) 0.0171(6) -0.0036(5) -0.0014(5) -0.0024(5)
C39 0.0169(6) 0.0204(6) 0.0164(6) -0.0063(5) -0.0004(5) -0.0016(5)
C2 0.0190(6) 0.0145(5) 0.0155(5) -0.0058(4) -0.0007(4) -0.0057(5)
C11 0.0267(7) 0.0215(6) 0.0184(6) -0.0073(5) -0.0046(5) -0.0107(5)
C42 0.0197(6) 0.0168(6) 0.0166(6) -0.0067(5) -0.0028(5) -0.0038(5)
C14 0.0178(6) 0.0300(7) 0.0253(7) -0.0154(6) -0.0079(5) 0.0015(5)
C41 0.0256(7) 0.0164(6) 0.0202(6) -0.0056(5) -0.0046(5) -0.0065(5)
C22 0.0296(7) 0.0150(6) 0.0269(7) -0.0037(5) -0.0090(6) -0.0075(5)
C29 0.0292(7) 0.0226(6) 0.0152(6) -0.0045(5) -0.0030(5) -0.0092(6)
C30 0.0199(6) 0.0192(6) 0.0162(6) -0.0059(5) -0.0004(5) -0.0080(5)
C23 0.0267(7) 0.0159(6) 0.0214(6) -0.0080(5) -0.0090(5) -0.0023(5)
C34 0.0213(7) 0.0456(9) 0.0395(8) -0.0320(8) 0.0029(6) -0.0137(6)
C27 0.0203(6) 0.0207(6) 0.0258(6) -0.0107(5) -0.0062(5) -0.0058(5)
C36 0.0167(6) 0.0218(6) 0.0289(7) -0.0152(5) -0.0023(5) -0.0033(5)
C28 0.0281(7) 0.0200(6) 0.0208(6) -0.0084(5) -0.0104(5) -0.0032(5)
C24 0.0205(6) 0.0173(6) 0.0169(6) -0.0062(5) -0.0024(5) -0.0040(5)
C18 0.0175(6) 0.0188(6) 0.0163(5) -0.0069(5) -0.0034(4) -0.0033(5)
C40 0.0192(6) 0.0187(6) 0.0165(6) -0.0012(5) -0.0029(5) -0.0057(5)
C12 0.0192(6) 0.0157(5) 0.0141(5) -0.0051(4) -0.0007(4) -0.0074(5)
C26 0.0181(6) 0.0180(6) 0.0175(6) -0.0064(5) -0.0013(4) -0.0068(5)
C37 0.0128(5) 0.0148(5) 0.0147(5) -0.0047(4) -0.0029(4) -0.0026(4)
C38 0.0161(6) 0.0156(6) 0.0187(6) -0.0072(5) -0.0017(4) -0.0014(5)
C35 0.0212(7) 0.0276(7) 0.0416(8) -0.0245(7) 0.0019(6) -0.0071(6)
C9 0.0158(6) 0.0252(7) 0.0217(6) -0.0050(5) -0.0041(5) -0.0063(5)
C7 0.0160(6) 0.0154(5) 0.0138(5) -0.0046(4) -0.0007(4) -0.0075(4)
C1 0.0156(6) 0.0129(5) 0.0159(5) -0.0054(4) -0.0001(4) -0.0046(4)
C32 0.0187(6) 0.0265(7) 0.0193(6) -0.0100(5) -0.0018(5) -0.0070(5)
C25 0.0157(6) 0.0141(5) 0.0146(5) -0.0062(4) -0.0020(4) -0.0036(4)
C19 0.0146(5) 0.0141(5) 0.0164(5) -0.0048(4) -0.0030(4) -0.0035(4)
C8 0.0168(6) 0.0181(6) 0.0178(6) -0.0064(5) -0.0010(4) -0.0053(5)
C31 0.0121(5) 0.0208(6) 0.0186(5) -0.0109(5) 0.0010(4) -0.0056(5)
C13 0.0148(6) 0.0150(5) 0.0152(5) -0.0064(4) -0.0003(4) -0.0052(4)
C48 0.0177(6) 0.0195(6) 0.0180(6) -0.0061(5) 0.0001(5) -0.0048(5)
C43 0.0154(6) 0.0143(5) 0.0148(5) -0.0074(4) -0.0016(4) -0.0021(4)
C44 0.0161(6) 0.0180(6) 0.0171(6) -0.0059(5) -0.0007(4) -0.0046(5)
C45 0.0151(6) 0.0279(7) 0.0234(6) -0.0083(5) -0.0037(5) -0.0024(5)
C10 0.0239(7) 0.0283(7) 0.0219(6) -0.0063(5) -0.0074(5) -0.0123(6)
C33 0.0200(7) 0.0459(9) 0.0271(7) -0.0209(7) -0.0022(5) -0.0107(6)
C21 0.0326(8) 0.0212(7) 0.0267(7) -0.0059(6) 0.0063(6) -0.0121(6)
C46 0.0222(7) 0.0252(7) 0.0209(6) -0.0063(5) -0.0071(5) 0.0022(5)
C17 0.0161(6) 0.0193(6) 0.0239(6) -0.0108(5) -0.0012(5) -0.0024(5)
C15 0.0263(7) 0.0367(8) 0.0253(7) -0.0192(6) -0.0091(6) -0.0008(6)
C4 0.0236(7) 0.0178(6) 0.0295(7) -0.0110(5) -0.0013(5) 0.0005(5)

loop_
_atom_type_symbol
_atom_type_description
_atom_type_scat_dispersion_real
_atom_type_scat_dispersion_imag
_atom_type_scat_source
C C 0.0033 0.0016 'International Tables Vol C Tables 4.2.6.8 and 6.1.1.4'
H H 0.0000 0.0000 'International Tables Vol C Tables 4.2.6.8 and 6.1.1.4'
N N 0.0061 0.0033 'International Tables Vol C Tables 4.2.6.8 and 6.1.1.4'
P P 0.1023 0.0942 'International Tables Vol C Tables 4.2.6.8 and 6.1.1.4'
Cu Cu 0.3201 1.2651 'International Tables Vol C Tables 4.2.6.8 and 6.1.1.4'

loop_
_geom_angle_atom_site_label_1
_geom_angle_atom_site_label_2
_geom_angle_atom_site_label_3
_geom_angle
_geom_angle_site_symmetry_1
_geom_angle_site_symmetry_3
_geom_angle_publ_flag
N1 Cu1 P2 121.05(3) . . ?
N1 Cu1 P1 115.34(3) . . ?
P2 Cu1 P1 123.616(14) . . ?
C37 P2 C31 102.94(6) . . ?
C37 P2 C43 104.78(6) . . ?
C31 P2 C43 104.23(6) . . ?
C37 P2 Cu1 113.45(4) . . ?
C31 P2 Cu1 116.16(4) . . ?
C43 P2 Cu1 113.95(4) . . ?
C7 N1 C1 104.97(10) . . ?
C7 N1 Cu1 126.98(9) . . ?
C1 N1 Cu1 124.93(9) . . ?
C4 C3 C2 118.98(13) . . ?
C4 C3 H3 120.5 . . ?
C2 C3 H3 120.5 . . ?
C17 C16 C15 119.48(12) . . ?
C17 C16 H16 120.3 . . ?
C15 C16 H16 120.3 . . ?
C25 P1 C13 104.76(6) . . ?
C25 P1 C19 100.66(6) . . ?
C13 P1 C19 103.05(6) . . ?
C25 P1 Cu1 115.12(4) . . ?
C13 P1 Cu1 111.62(4) . . ?
C19 P1 Cu1 119.82(4) . . ?
C5 C6 C1 118.63(13) . . ?
C5 C6 H6 120.7 . . ?
C1 C6 H6 120.7 . . ?
C6 C5 C4 121.52(13) . . ?
C6 C5 H5 119.2 . . ?
C4 C5 H5 119.2 . . ?
C21 C20 C19 120.83(13) . . ?
C21 C20 H20 119.6 . . ?
C19 C20 H20 119.6 . . ?
C46 C47 C48 119.98(13) . . ?
C46 C47 H47 120.0 . . ?
C48 C47 H47 120.0 . . ?
C40 C39 C38 120.26(12) . . ?
C40 C39 H39 119.9 . . ?
C38 C39 H39 119.9 . . ?
C3 C2 C1 120.50(12) . . ?
C3 C2 C12 133.98(13) . . ?
C1 C2 C12 105.45(11) . . ?
C10 C11 C12 118.77(13) . . ?
C10 C11 H11 120.6 . . ?
C12 C11 H11 120.6 . . ?
C41 C42 C37 120.14(12) . . ?
C41 C42 H42 119.9 . . ?
C37 C42 H42 119.9 . . ?
C15 C14 C13 120.32(13) . . ?
C15 C14 H14 119.8 . . ?
C13 C14 H14 119.8 . . ?
C42 C41 C40 120.21(12) . . ?
C42 C41 H41 119.9 . . ?
C40 C41 H41 119.9 . . ?
C21 C22 C23 119.50(13) . . ?
C21 C22 H22 120.2 . . ?
C23 C22 H22 120.2 . . ?
C28 C29 C30 120.13(12) . . ?
C28 C29 H29 119.9 . . ?
C30 C29 H29 119.9 . . ?
C29 C30 C25 120.36(12) . . ?
C29 C30 H30 119.8 . . ?
C25 C30 H30 119.8 . . ?
C22 C23 C24 120.41(13) . . ?
C22 C23 H23 119.8 . . ?
C24 C23 H23 119.8 . . ?
C35 C34 C33 119.54(14) . . ?
C35 C34 H34 120.2 . . ?
C33 C34 H34 120.2 . . ?
C28 C27 C26 120.02(13) . . ?
C28 C27 H27 120.0 . . ?
C26 C27 H27 120.0 . . ?
C31 C36 C35 120.41(14) . . ?
C31 C36 H36 119.8 . . ?
C35 C36 H36 119.8 . . ?
C29 C28 C27 120.11(13) . . ?
C29 C28 H28 119.9 . . ?
C27 C28 H28 119.9 . . ?
C23 C24 C19 120.33(12) . . ?
C23 C24 H24 119.8 . . ?
C19 C24 H24 119.8 . . ?
C13 C18 C17 120.40(12) . . ?
C13 C18 H18 119.8 . . ?
C17 C18 H18 119.8 . . ?
C39 C40 C41 119.92(12) . . ?
C39 C40 H40 120.0 . . ?
C41 C40 H40 120.0 . . ?
C11 C12 C7 120.80(12) . . ?
C11 C12 C2 133.45(12) . . ?
C7 C12 C2 105.74(11) . . ?
C27 C26 C25 120.46(12) . . ?
C27 C26 H26 119.8 . . ?
C25 C26 H26 119.8 . . ?
C42 C37 C38 119.42(11) . . ?
C42 C37 P2 118.28(9) . . ?
C38 C37 P2 122.29(10) . . ?
C39 C38 C37 120.04(12) . . ?
C39 C38 H38 120.0 . . ?
C37 C38 H38 120.0 . . ?
C34 C35 C36 120.27(15) . . ?
C34 C35 H35 119.9 . . ?
C36 C35 H35 119.9 . . ?
C8 C9 C10 121.62(13) . . ?
C8 C9 H9 119.2 . . ?
C10 C9 H9 119.2 . . ?
N1 C7 C8 128.51(12) . . ?
N1 C7 C12 111.84(11) . . ?
C8 C7 C12 119.65(12) . . ?
N1 C1 C6 128.01(12) . . ?
N1 C1 C2 111.94(11) . . ?
C6 C1 C2 119.92(12) . . ?
C33 C32 C31 120.11(14) . . ?
C33 C32 H32 119.9 . . ?
C31 C32 H32 119.9 . . ?
C30 C25 C26 118.90(12) . . ?
C30 C25 P1 119.44(10) . . ?
C26 C25 P1 121.67(9) . . ?
C20 C19 C24 118.62(12) . . ?
C20 C19 P1 122.27(10) . . ?
C24 C19 P1 118.97(9) . . ?
C9 C8 C7 118.50(12) . . ?
C9 C8 H8 120.7 . . ?
C7 C8 H8 120.7 . . ?
C36 C31 C32 119.05(12) . . ?
C36 C31 P2 123.24(10) . . ?
C32 C31 P2 117.58(10) . . ?
C18 C13 C14 118.81(12) . . ?
C18 C13 P1 123.92(10) . . ?
C14 C13 P1 117.11(10) . . ?
C47 C48 C43 120.60(13) . . ?
C47 C48 H48 119.7 . . ?
C43 C48 H48 119.7 . . ?
C44 C43 C48 118.77(12) . . ?
C44 C43 P2 122.99(9) . . ?
C48 C43 P2 118.18(10) . . ?
C45 C44 C43 120.38(12) . . ?
C45 C44 H44 119.8 . . ?
C43 C44 H44 119.8 . . ?
C46 C45 C44 120.29(13) . . ?
C46 C45 H45 119.9 . . ?
C44 C45 H45 119.9 . . ?
C11 C10 C9 120.61(13) . . ?
C11 C10 H10 119.7 . . ?
C9 C10 H10 119.7 . . ?
C32 C33 C34 120.62(14) . . ?
C32 C33 H33 119.7 . . ?
C34 C33 H33 119.7 . . ?
C22 C21 C20 120.30(13) . . ?
C22 C21 H21 119.9 . . ?
C20 C21 H21 119.9 . . ?
C45 C46 C47 119.91(13) . . ?
C45 C46 H46 120.0 . . ?
C47 C46 H46 120.0 . . ?
C16 C17 C18 120.46(13) . . ?
C16 C17 H17 119.8 . . ?
C18 C17 H17 119.8 . . ?
C16 C15 C14 120.51(13) . . ?
C16 C15 H15 119.7 . . ?
C14 C15 H15 119.7 . . ?
C3 C4 C5 120.41(13) . . ?
C3 C4 H4 119.8 . . ?
C5 C4 H4 119.8 . . ?

loop_
_geom_bond_atom_site_label_1
_geom_bond_atom_site_label_2
_geom_bond_distance
_geom_bond_site_symmetry_2
_geom_bond_publ_flag
Cu1 N1 1.9499(11) . ?
Cu1 P2 2.2467(4) . ?
Cu1 P1 2.2765(4) . ?
P2 C37 1.8250(12) . ?
P2 C31 1.8250(13) . ?
P2 C43 1.8264(13) . ?
N1 C7 1.3869(16) . ?
N1 C1 1.3913(16) . ?
C3 C4 1.386(2) . ?
C3 C2 1.4007(18) . ?
C3 H3 0.9500 . ?
C16 C17 1.3851(19) . ?
C16 C15 1.387(2) . ?
C16 H16 0.9500 . ?
P1 C25 1.8256(13) . ?
P1 C13 1.8304(13) . ?
P1 C19 1.8321(13) . ?
C6 C5 1.3885(19) . ?
C6 C1 1.4009(18) . ?
C6 H6 0.9500 . ?
C5 C4 1.407(2) . ?
C5 H5 0.9500 . ?
C20 C21 1.392(2) . ?
C20 C19 1.3942(18) . ?
C20 H20 0.9500 . ?
C47 C46 1.393(2) . ?
C47 C48 1.3937(19) . ?
C47 H47 0.9500 . ?
C39 C40 1.390(2) . ?
C39 C38 1.3954(18) . ?
C39 H39 0.9500 . ?
C2 C1 1.4250(18) . ?
C2 C12 1.4371(18) . ?
C11 C10 1.388(2) . ?
C11 C12 1.4019(18) . ?
C11 H11 0.9500 . ?
C42 C41 1.3931(18) . ?
C42 C37 1.4009(18) . ?
C42 H42 0.9500 . ?
C14 C15 1.392(2) . ?
C14 C13 1.4006(18) . ?
C14 H14 0.9500 . ?
C41 C40 1.3937(19) . ?
C41 H41 0.9500 . ?
C22 C21 1.385(2) . ?
C22 C23 1.389(2) . ?
C22 H22 0.9500 . ?
C29 C28 1.388(2) . ?
C29 C30 1.3944(19) . ?
C29 H29 0.9500 . ?
C30 C25 1.3995(17) . ?
C30 H30 0.9500 . ?
C23 C24 1.3956(18) . ?
C23 H23 0.9500 . ?
C34 C35 1.384(2) . ?
C34 C33 1.392(2) . ?
C34 H34 0.9500 . ?
C27 C28 1.391(2) . ?
C27 C26 1.3911(19) . ?
C27 H27 0.9500 . ?
C36 C31 1.3936(19) . ?
C36 C35 1.396(2) . ?
C36 H36 0.9500 . ?
C28 H28 0.9500 . ?
C24 C19 1.3982(18) . ?
C24 H24 0.9500 . ?
C18 C13 1.3938(18) . ?
C18 C17 1.3960(18) . ?
C18 H18 0.9500 . ?
C40 H40 0.9500 . ?
C12 C7 1.4260(17) . ?
C26 C25 1.4036(18) . ?
C26 H26 0.9500 . ?
C37 C38 1.4014(17) . ?
C38 H38 0.9500 . ?
C35 H35 0.9500 . ?
C9 C8 1.3930(19) . ?
C9 C10 1.403(2) . ?
C9 H9 0.9500 . ?
C7 C8 1.4068(18) . ?
C32 C33 1.387(2) . ?
C32 C31 1.4016(19) . ?
C32 H32 0.9500 . ?
C8 H8 0.9500 . ?
C48 C43 1.4010(17) . ?
C48 H48 0.9500 . ?
C43 C44 1.4009(18) . ?
C44 C45 1.3947(19) . ?
C44 H44 0.9500 . ?
C45 C46 1.387(2) . ?
C45 H45 0.9500 . ?
C10 H10 0.9500 . ?
C33 H33 0.9500 . ?
C21 H21 0.9500 . ?
C46 H46 0.9500 . ?
C17 H17 0.9500 . ?
C15 H15 0.9500 . ?
C4 H4 0.9500 . ?
